data_2220857
loop_
_publ_author_name
'Subashini, R.'
'Hathwar, Venkatesha R.'
'Nithya, P.'
'Prabakaran, K.'
'Khan, F. Nawaz'

_publ_section_title
;
 3-(1,3-Dioxolan-2-yl)-2-hydrazino-7-methylquinoline
;
_journal_coeditor_code LH2748
_journal_issue 2
_journal_name_full 'Acta Crystallographica Section E'
_journal_page_first o407
_journal_page_last o408
_journal_paper_doi 10.1107/S1600536809003031
_journal_volume 65
_journal_year 2009
_chemical_formula_iupac 'C13 H15 N3 O2'
_chemical_formula_moiety 'C13 H15 N3 O2'
_chemical_formula_sum 'C13 H15 N3 O2'
_chemical_formula_weight 245.28
_chemical_name_systematic
;
3-(1,3-Dioxolan-2-yl)-2-hydrazino-7-methylquinoline
;
_space_group_IT_number 14
_symmetry_cell_setting monoclinic
_symmetry_space_group_name_Hall '-P 2ybc'
_symmetry_space_group_name_H-M 'P 1 21/c 1'
_atom_sites_solution_hydrogens geom
_atom_sites_solution_primary direct
_atom_sites_solution_secondary difmap
_cell_angle_alpha 90
_cell_angle_beta 109.956(2)
_cell_angle_gamma 90
_cell_formula_units_Z 4
_cell_length_a 13.1909(17)
_cell_length_b 10.1165(13)
_cell_length_c 9.7805(13)
_cell_measurement_reflns_used 948
_cell_measurement_temperature 290(2)
_cell_measurement_theta_max 24.57
_cell_measurement_theta_min 1.81
_cell_volume 1226.8(3)
_computing_cell_refinement 'SAINT (Bruker, 2004)'
_computing_data_collection 'SMART (Bruker, 2004)'
_computing_data_reduction 'SAINT (Bruker, 2004)'
_computing_molecular_graphics 'ORTEP-3 (Farrugia, 1997) and PLATON (Spek, 2003)'
_computing_publication_material 'PLATON (Spek, 2003)'
_computing_structure_refinement 'SHELXL97 (Sheldrick, 2008)'
_computing_structure_solution 'SHELXTL  (Sheldrick, 2008)'
_diffrn_ambient_temperature 290(2)
_diffrn_measured_fraction_theta_full 1.000
_diffrn_measured_fraction_theta_max 1.000
_diffrn_measurement_device_type 'Bruker SMART CCD area-detector'
_diffrn_measurement_method '\f and \w'
_diffrn_radiation_monochromator graphite
_diffrn_radiation_source 'fine-focus sealed tube'
_diffrn_radiation_type MoK\a
_diffrn_radiation_wavelength 0.71073
_diffrn_reflns_av_R_equivalents 0.0183
_diffrn_reflns_av_sigmaI/netI 0.0163
_diffrn_reflns_limit_h_max 15
_diffrn_reflns_limit_h_min -15
_diffrn_reflns_limit_k_max 12
_diffrn_reflns_limit_k_min -10
_diffrn_reflns_limit_l_max 11
_diffrn_reflns_limit_l_min -11
_diffrn_reflns_number 8929
_diffrn_reflns_theta_full 25.50
_diffrn_reflns_theta_max 25.50
_diffrn_reflns_theta_min 1.64
_diffrn_standards_number 0
_exptl_absorpt_coefficient_mu 0.092
_exptl_absorpt_correction_T_max 0.9872
_exptl_absorpt_correction_T_min 0.9415
_exptl_absorpt_correction_type multi-scan
_exptl_absorpt_process_details '(SADABS; Sheldrick, 1996)'
_exptl_crystal_colour brown
_exptl_crystal_density_diffrn 1.328
_exptl_crystal_density_method 'not measured'
_exptl_crystal_description block
_exptl_crystal_F_000 520
_exptl_crystal_size_max 0.30
_exptl_crystal_size_mid 0.21
_exptl_crystal_size_min 0.14
_refine_diff_density_max 0.185
_refine_diff_density_min -0.140
_refine_ls_extinction_method none
_refine_ls_goodness_of_fit_ref 1.058
_refine_ls_hydrogen_treatment mixed
_refine_ls_matrix_type full
_refine_ls_number_parameters 176
_refine_ls_number_reflns 2279
_refine_ls_number_restraints 0
_refine_ls_restrained_S_all 1.058
_refine_ls_R_factor_all 0.0597
_refine_ls_R_factor_gt 0.0436
_refine_ls_shift/su_max 0.000
_refine_ls_shift/su_mean 0.000
_refine_ls_structure_factor_coef Fsqd
_refine_ls_weighting_details 'calc w=1/[\s^2^(Fo^2^)+(0.072P)^2^+0.1104P] where P=(Fo^2^+2Fc^2^)/3'
_refine_ls_weighting_scheme calc
_refine_ls_wR_factor_gt 0.1216
_refine_ls_wR_factor_ref 0.1293
_reflns_number_gt 1699
_reflns_number_total 2279
_reflns_threshold_expression I>2\s(I)
_cod_data_source_file lh2748.cif
_cod_data_source_block I
_cod_depositor_comments
;
The following automatic conversions were performed:
'_symmetry_cell_setting' value 'Monoclinic' changed to 'monoclinic'
according to '/home/saulius/struct/CIF-dictionaries/cif_core.dic'
dictionary named 'cif_core.dic' version 2.4.1 from 2010-06-29.

Automatic conversion script
Id: cif_fix_enum 1527 2010-12-29 10:47:43Z saulius 

The following automatic conversions were performed:

'_symmetry_cell_setting' value 'Monoclinic' changed to 'monoclinic'
according to /home/saulius/struct/CIF-dictionaries/cif_core.dic
dictionary named 'cif_core.dic' version 2.4.1 from 2010-06-29.

Automatic conversion script
Id: cif_fix_values 1715 2011-07-08 13:25:40Z adriana 
;
_cod_original_sg_symbol_H-M 'P 21/c'
_cod_database_code 2220857
_cod_database_fobs_code 2220857

loop_
_symmetry_equiv_pos_as_xyz
'x, y, z'
'-x, y+1/2, -z+1/2'
'-x, -y, -z'
'x, -y-1/2, z-1/2'

loop_
_atom_site_type_symbol
_atom_site_label
_atom_site_fract_x
_atom_site_fract_y
_atom_site_fract_z
_atom_site_U_iso_or_equiv
_atom_site_adp_type
_atom_site_calc_flag
_atom_site_refinement_flags
_atom_site_occupancy
_atom_site_disorder_assembly
_atom_site_disorder_group
O O1 0.10652(9) 0.42297(12) -0.28334(11) 0.0621(4) Uani d . 1 . .
O O2 0.09919(10) 0.22186(13) -0.18872(12) 0.0701(4) Uani d . 1 . .
N N1 0.32415(10) 0.45872(13) 0.15262(13) 0.0524(4) Uani d . 1 . .
N N2 0.14264(11) 0.45599(16) 0.02767(15) 0.0597(4) Uani d . 1 . .
N N3 0.12501(13) 0.53613(19) 0.13548(18) 0.0664(4) Uani d . 1 . .
C C1 0.24495(12) 0.42351(15) 0.03448(15) 0.0464(4) Uani d . 1 . .
C C2 0.26133(12) 0.35152(15) -0.08326(15) 0.0480(4) Uani d . 1 . .
C C3 0.36404(13) 0.31857(15) -0.06896(17) 0.0550(4) Uani d . 1 . .
H H3A 0.3772 0.2726 -0.1435 0.066 Uiso calc R 1 . .
C C4 0.56033(15) 0.32091(18) 0.0793(2) 0.0688(5) Uani d . 1 . .
H H4A 0.5778 0.2750 0.0080 0.083 Uiso calc R 1 . .
C C5 0.64009(14) 0.35734(19) 0.2051(2) 0.0732(6) Uani d . 1 . .
H H5A 0.7111 0.3344 0.2186 0.088 Uiso calc R 1 . .
C C6 0.61719(14) 0.4286(2) 0.3145(2) 0.0662(5) Uani d . 1 . .
C C7 0.51244(13) 0.46184(19) 0.29207(17) 0.0615(5) Uani d . 1 . .
H H7A 0.4966 0.5107 0.3628 0.074 Uiso calc R 1 . .
C C8 0.42773(12) 0.42464(15) 0.16556(16) 0.0496(4) Uani d . 1 . .
C C9 0.45173(12) 0.35270(15) 0.05728(17) 0.0533(4) Uani d . 1 . .
C C10 0.70689(16) 0.4661(3) 0.4525(2) 0.0949(8) Uani d . 1 . .
H H10A 0.6767 0.4936 0.5244 0.142 Uiso calc R 1 . .
H H10B 0.7481 0.5372 0.4329 0.142 Uiso calc R 1 . .
H H10C 0.7530 0.3911 0.4882 0.142 Uiso calc R 1 . .
C C11 0.17109(13) 0.31376(16) -0.21833(17) 0.0540(4) Uani d . 1 . .
H H11A 0.2010 0.2745 -0.2879 0.065 Uiso calc R 1 . .
C C12 -0.00343(14) 0.2421(2) -0.2979(2) 0.0782(6) Uani d . 1 . .
H H12A -0.0588 0.2540 -0.2544 0.094 Uiso calc R 1 . .
H H12B -0.0228 0.1675 -0.3640 0.094 Uiso calc R 1 . .
C C13 0.00918(15) 0.3653(2) -0.37670(19) 0.0764(6) Uani d . 1 . .
H H13A 0.0146 0.3440 -0.4706 0.092 Uiso calc R 1 . .
H H13B -0.0513 0.4247 -0.3910 0.092 Uiso calc R 1 . .
H H2N 0.0904(15) 0.4447(17) -0.050(2) 0.064(5) Uiso d . 1 . .
H H3NB 0.1453(18) 0.484(2) 0.218(2) 0.095(7) Uiso d . 1 . .
H H3NA 0.1821(17) 0.597(2) 0.158(2) 0.078(6) Uiso d . 1 . .

loop_
_atom_site_aniso_label
_atom_site_aniso_U_11
_atom_site_aniso_U_22
_atom_site_aniso_U_33
_atom_site_aniso_U_12
_atom_site_aniso_U_13
_atom_site_aniso_U_23
O1 0.0577(7) 0.0724(8) 0.0494(6) 0.0026(6) 0.0095(5) 0.0034(5)
O2 0.0667(8) 0.0722(8) 0.0642(7) -0.0201(6) 0.0130(6) -0.0040(6)
N1 0.0475(8) 0.0647(9) 0.0438(7) -0.0047(6) 0.0141(6) -0.0015(6)
N2 0.0476(8) 0.0838(11) 0.0443(7) 0.0051(7) 0.0114(6) -0.0113(7)
N3 0.0626(10) 0.0782(11) 0.0586(9) 0.0087(9) 0.0211(7) -0.0131(9)
C1 0.0467(8) 0.0495(9) 0.0426(8) 0.0001(7) 0.0145(7) 0.0037(6)
C2 0.0497(9) 0.0465(8) 0.0470(8) 0.0006(7) 0.0153(7) 0.0012(6)
C3 0.0580(10) 0.0492(9) 0.0589(9) 0.0019(7) 0.0214(8) -0.0077(7)
C4 0.0566(10) 0.0607(11) 0.0890(13) 0.0055(8) 0.0245(9) -0.0053(10)
C5 0.0424(9) 0.0707(12) 0.0974(14) 0.0022(8) 0.0122(9) 0.0105(11)
C6 0.0518(10) 0.0774(13) 0.0628(11) -0.0136(9) 0.0108(8) 0.0122(9)
C7 0.0526(10) 0.0785(12) 0.0512(9) -0.0134(8) 0.0148(8) 0.0024(8)
C8 0.0480(9) 0.0526(9) 0.0470(8) -0.0057(7) 0.0147(7) 0.0065(7)
C9 0.0474(9) 0.0470(9) 0.0629(10) 0.0001(7) 0.0156(7) 0.0035(7)
C10 0.0550(11) 0.138(2) 0.0771(13) -0.0265(12) 0.0040(10) 0.0078(13)
C11 0.0531(9) 0.0597(10) 0.0492(9) -0.0007(7) 0.0175(7) -0.0083(7)
C12 0.0554(11) 0.0901(15) 0.0852(13) -0.0112(10) 0.0188(10) -0.0274(12)
C13 0.0565(11) 0.1135(17) 0.0500(9) 0.0012(11) 0.0065(8) -0.0119(11)

loop_
_atom_type_symbol
_atom_type_description
_atom_type_scat_dispersion_real
_atom_type_scat_dispersion_imag
_atom_type_scat_source
O O 0.0106 0.0060 'International Tables Vol C Tables 4.2.6.8 and 6.1.1.4'
N N 0.0061 0.0033 'International Tables Vol C Tables 4.2.6.8 and 6.1.1.4'
H H 0.0000 0.0000 'International Tables Vol C Tables 4.2.6.8 and 6.1.1.4'
C C 0.0033 0.0016 'International Tables Vol C Tables 4.2.6.8 and 6.1.1.4'

loop_
_geom_angle_atom_site_label_1
_geom_angle_atom_site_label_2
_geom_angle_atom_site_label_3
_geom_angle_site_symmetry_1
_geom_angle_site_symmetry_3
_geom_angle
_geom_angle_publ_flag
C11 O1 C13 . . 104.05(14) ?
C12 O2 C11 . . 106.35(14) ?
C1 N1 C8 . . 118.70(13) ?
C1 N2 N3 . . 120.87(13) ?
C1 N2 H2N . . 120.1(12) ?
N3 N2 H2N . . 117.4(12) ?
N2 N3 H3NB . . 104.8(14) ?
N2 N3 H3NA . . 102.9(12) ?
H3NB N3 H3NA . . 101.6(18) ?
N1 C1 N2 . . 116.89(14) ?
N1 C1 C2 . . 123.28(14) ?
N2 C1 C2 . . 119.82(13) ?
C3 C2 C1 . . 117.35(13) ?
C3 C2 C11 . . 119.66(14) ?
C1 C2 C11 . . 122.99(13) ?
C2 C3 C9 . . 121.34(15) ?
C2 C3 H3A . . 119.3 ?
C9 C3 H3A . . 119.3 ?
C5 C4 C9 . . 120.33(18) ?
C5 C4 H4A . . 119.8 ?
C9 C4 H4A . . 119.8 ?
C4 C5 C6 . . 121.55(17) ?
C4 C5 H5A . . 119.2 ?
C6 C5 H5A . . 119.2 ?
C7 C6 C5 . . 118.21(16) ?
C7 C6 C10 . . 121.57(19) ?
C5 C6 C10 . . 120.22(17) ?
C6 C7 C8 . . 122.15(17) ?
C6 C7 H7A . . 118.9 ?
C8 C7 H7A . . 118.9 ?
N1 C8 C7 . . 118.75(15) ?
N1 C8 C9 . . 122.22(14) ?
C7 C8 C9 . . 119.03(15) ?
C8 C9 C4 . . 118.70(15) ?
C8 C9 C3 . . 117.09(14) ?
C4 C9 C3 . . 124.20(16) ?
C6 C10 H10A . . 109.5 ?
C6 C10 H10B . . 109.5 ?
H10A C10 H10B . . 109.5 ?
C6 C10 H10C . . 109.5 ?
H10A C10 H10C . . 109.5 ?
H10B C10 H10C . . 109.5 ?
O1 C11 O2 . . 105.16(13) ?
O1 C11 C2 . . 112.04(13) ?
O2 C11 C2 . . 111.79(13) ?
O1 C11 H11A . . 109.2 ?
O2 C11 H11A . . 109.2 ?
C2 C11 H11A . . 109.2 ?
O2 C12 C13 . . 105.10(14) ?
O2 C12 H12A . . 110.7 ?
C13 C12 H12A . . 110.7 ?
O2 C12 H12B . . 110.7 ?
C13 C12 H12B . . 110.7 ?
H12A C12 H12B . . 108.8 ?
O1 C13 C12 . . 104.14(14) ?
O1 C13 H13A . . 110.9 ?
C12 C13 H13A . . 110.9 ?
O1 C13 H13B . . 110.9 ?
C12 C13 H13B . . 110.9 ?
H13A C13 H13B . . 108.9 ?

loop_
_geom_bond_atom_site_label_1
_geom_bond_atom_site_label_2
_geom_bond_site_symmetry_2
_geom_bond_distance
_geom_bond_publ_flag
O1 C11 . 1.4074(19) ?
O1 C13 . 1.422(2) ?
O2 C12 . 1.424(2) ?
O2 C11 . 1.427(2) ?
N1 C1 . 1.3151(18) ?
N1 C8 . 1.372(2) ?
N2 C1 . 1.3683(19) ?
N2 N3 . 1.411(2) ?
N2 H2N . 0.843(19) ?
N3 H3NB . 0.92(2) ?
N3 H3NA . 0.94(2) ?
C1 C2 . 1.440(2) ?
C2 C3 . 1.355(2) ?
C2 C11 . 1.495(2) ?
C3 C9 . 1.417(2) ?
C3 H3A . 0.9300 ?
C4 C5 . 1.368(3) ?
C4 C9 . 1.411(2) ?
C4 H4A . 0.9300 ?
C5 C6 . 1.406(3) ?
C5 H5A . 0.9300 ?
C6 C7 . 1.365(3) ?
C6 C10 . 1.509(2) ?
C7 C8 . 1.406(2) ?
C7 H7A . 0.9300 ?
C8 C9 . 1.407(2) ?
C10 H10A . 0.9600 ?
C10 H10B . 0.9600 ?
C10 H10C . 0.9600 ?
C11 H11A . 0.9800 ?
C12 C13 . 1.504(3) ?
C12 H12A . 0.9700 ?
C12 H12B . 0.9700 ?
C13 H13A . 0.9700 ?
C13 H13B . 0.9700 ?

loop_
_geom_hbond_atom_site_label_D
_geom_hbond_atom_site_label_H
_geom_hbond_atom_site_label_A
_geom_hbond_site_symmetry_A
_geom_hbond_distance_DH
_geom_hbond_distance_HA
_geom_hbond_distance_DA
_geom_hbond_angle_DHA
N2 H2N O1 . 0.843(19) 2.372(18) 2.9329(17) 124.5(15)
N2 H2N O2 . 0.843(19) 2.653(18) 3.0968(19) 114.3(14)
N3 H3NA N1 . 0.94(2) 2.35(2) 2.691(2) 100.9(15)
N3 H3NB O2 4_566 0.92(2) 2.44(2) 3.207(2) 141.2(19)

loop_
_cod_related_entry_id
_cod_related_entry_database
_cod_related_entry_code
1 ChemSpider 24741659
